data_7130865
loop_
_publ_author_name
'Stefanowska, Kinga'
'Sokolnicki, Tomasz'
'Walkowiak, J\;edrzej'
'Czapik, Agnieszka'
'Franczyk, Adrian'

_publ_section_title
;
 Directed <i>cis</i>-hydrosilylation of borylalkynes to borylsilylalkenes.
;
_journal_issue 86
_journal_name_full 'Chemical communications (Cambridge, England)'
_journal_page_first 12046
_journal_page_last 12049
_journal_paper_doi 10.1039/d2cc04318a
_journal_volume 58
_journal_year 2022
_chemical_formula_moiety 'C23 H38 B2 O4 Si'
_chemical_formula_sum 'C23 H38 B2 O4 Si'
_chemical_formula_weight 428.24
_space_group_crystal_system monoclinic
_space_group_IT_number 14
_space_group_name_Hall '-P 2ybc'
_space_group_name_H-M_alt 'P 1 21/c 1'
_atom_sites_solution_hydrogens geom
_atom_sites_solution_primary difmap
_audit_creation_date 2022-07-29
_audit_creation_method
;
Olex2 1.3-ac4
(compiled 2019.04.23 svn.r3594 for Rigaku Oxford Diffraction, GUI svn.r5739)
;
_audit_update_record
;
2022-07-29 deposited with the CCDC.	2022-09-23 downloaded from the CCDC.
;
_cell_angle_alpha 90
_cell_angle_beta 105.4370(10)
_cell_angle_gamma 90
_cell_formula_units_Z 8
_cell_length_a 34.3594(3)
_cell_length_b 8.46640(10)
_cell_length_c 18.3153(2)
_cell_measurement_reflns_used 48257
_cell_measurement_temperature 130
_cell_measurement_theta_max 76.2450
_cell_measurement_theta_min 2.6450
_cell_volume 5135.72(10)
_computing_cell_refinement 'CrysAlisPro 1.171.41.112a (Rigaku OD, 2021)'
_computing_data_collection 'CrysAlisPro 1.171.41.112a (Rigaku OD, 2021)'
_computing_data_reduction 'CrysAlisPro 1.171.41.112a (Rigaku OD, 2021)'
_computing_molecular_graphics 'Olex2 (Dolomanov et al., 2009)'
_computing_publication_material 'Olex2 (Dolomanov et al., 2009)'
_computing_structure_refinement 'ShelXL (Sheldrick, 2015)'
_computing_structure_solution 'SHELXT 2018/2 (Sheldrick, 2018)'
_diffrn_ambient_environment N~2~
_diffrn_ambient_temperature 130
_diffrn_detector 'CCD plate'
_diffrn_detector_area_resol_mean 10.5384
_diffrn_detector_type Atlas
_diffrn_measured_fraction_theta_full 1.000
_diffrn_measured_fraction_theta_max 0.993
_diffrn_measurement_device 'four-circle diffractometer'
_diffrn_measurement_device_type 'SuperNova, Single source at offset/far, Atlas'
_diffrn_measurement_method '\w scans'
_diffrn_orient_matrix_type 'CrysAlisPro convention (1999,Acta A55,543-557)'
_diffrn_orient_matrix_UB_11 0.0070612643
_diffrn_orient_matrix_UB_12 0.0031934871
_diffrn_orient_matrix_UB_13 0.0456846180
_diffrn_orient_matrix_UB_21 0.0777926825
_diffrn_orient_matrix_UB_22 -0.0816451403
_diffrn_orient_matrix_UB_23 0.0081463209
_diffrn_orient_matrix_UB_31 0.0388971602
_diffrn_orient_matrix_UB_32 0.1625853494
_diffrn_orient_matrix_UB_33 0.0031898375
_diffrn_radiation_monochromator mirror
_diffrn_radiation_probe x-ray
_diffrn_radiation_type 'Cu K\a'
_diffrn_radiation_wavelength 1.54184
_diffrn_reflns_av_R_equivalents 0.0345
_diffrn_reflns_av_unetI/netI 0.0160
_diffrn_reflns_Laue_measured_fraction_full 1.000
_diffrn_reflns_Laue_measured_fraction_max 0.993
_diffrn_reflns_limit_h_max 43
_diffrn_reflns_limit_h_min -43
_diffrn_reflns_limit_k_max 9
_diffrn_reflns_limit_k_min -10
_diffrn_reflns_limit_l_max 22
_diffrn_reflns_limit_l_min -22
_diffrn_reflns_number 78859
_diffrn_reflns_point_group_measured_fraction_full 1.000
_diffrn_reflns_point_group_measured_fraction_max 0.993
_diffrn_reflns_theta_full 67.684
_diffrn_reflns_theta_max 76.670
_diffrn_reflns_theta_min 2.503
_diffrn_source 'micro-focus sealed X-ray tube'
_diffrn_source_type 'SuperNova (Cu) X-ray Source'
_exptl_absorpt_coefficient_mu 0.991
_exptl_absorpt_correction_T_max 1.00000
_exptl_absorpt_correction_T_min 0.82617
_exptl_absorpt_correction_type multi-scan
_exptl_absorpt_process_details
;
CrysAlisPro 1.171.41.112a (Rigaku Oxford Diffraction, 2021)
Empirical absorption correction using spherical harmonics,
implemented in SCALE3 ABSPACK scaling algorithm.
;
_exptl_crystal_colour colourless
_exptl_crystal_colour_primary colourless
_exptl_crystal_density_diffrn 1.108
_exptl_crystal_description plate
_exptl_crystal_F_000 1856
_exptl_crystal_size_max 0.4
_exptl_crystal_size_mid 0.3
_exptl_crystal_size_min 0.08
_refine_diff_density_max 0.568
_refine_diff_density_min -0.265
_refine_diff_density_rms 0.047
_refine_ls_extinction_method none
_refine_ls_goodness_of_fit_ref 1.030
_refine_ls_hydrogen_treatment constr
_refine_ls_matrix_type full
_refine_ls_number_parameters 868
_refine_ls_number_reflns 10722
_refine_ls_number_restraints 504
_refine_ls_restrained_S_all 1.079
_refine_ls_R_factor_all 0.0594
_refine_ls_R_factor_gt 0.0579
_refine_ls_shift/su_max 0.001
_refine_ls_shift/su_mean 0.000
_refine_ls_structure_factor_coef Fsqd
_refine_ls_weighting_details 'w=1/[\s^2^(Fo^2^)+(0.0949P)^2^+2.4057P] where P=(Fo^2^+2Fc^2^)/3'
_refine_ls_weighting_scheme calc
_refine_ls_wR_factor_gt 0.1568
_refine_ls_wR_factor_ref 0.1592
_reflns_Friedel_coverage 0.000
_reflns_number_gt 10363
_reflns_number_total 10722
_reflns_threshold_expression 'I > 2\s(I)'
_cod_data_source_file d2cc04318a2.cif
_cod_data_source_block data-v
_cod_depositor_comments 'Adding full bibliography for 7130861--7130865.cif.'
_cod_original_cell_volume 5135.71(10)
_cod_database_code 7130865
_shelx_shelxl_version_number 2018/3
_shelx_space_group_comment
;
The symmetry employed for this shelxl refinement is uniquely defined
by the following loop, which should always be used as a source of
symmetry information in preference to the above space-group names.
They are only intended as comments.
;
_shelx_estimated_absorpt_t_max 0.925
_shelx_estimated_absorpt_t_min 0.693
_olex2_submission_special_instructions 'No special instructions were received'
_oxdiff_exptl_absorpt_empirical_details
;
Empirical correction (ABSPACK) includes:
- Absorption correction using spherical harmonics
- Frame scaling
;
_oxdiff_exptl_absorpt_empirical_full_max 1.309
_oxdiff_exptl_absorpt_empirical_full_min 0.816

loop_
_space_group_symop_operation_xyz
'x, y, z'
'-x, y+1/2, -z+1/2'
'-x, -y, -z'
'x, -y-1/2, z-1/2'

loop_
_atom_site_label
_atom_site_type_symbol
_atom_site_fract_x
_atom_site_fract_y
_atom_site_fract_z
_atom_site_U_iso_or_equiv
_atom_site_adp_type
_atom_site_occupancy
_atom_site_site_symmetry_order
_atom_site_calc_flag
_atom_site_refinement_flags_posn
_atom_site_refinement_flags_adp
_atom_site_refinement_flags_occupancy
_atom_site_disorder_assembly
_atom_site_disorder_group
Si1A Si 0.89895(2) 0.71350(8) 0.55973(3) 0.03369(17) Uani 1 1 d . . . . .
C1A C 0.86267(6) 0.6696(3) 0.46491(11) 0.0319(4) Uani 1 1 d . . . . .
C2A C 0.83074(6) 0.7653(3) 0.43719(13) 0.0339(5) Uani 1 1 d . . . . .
H2A H 0.826527 0.847452 0.469602 0.041 Uiso 1 1 calc R . . . .
C15A C 0.95103(6) 0.7285(3) 0.54764(14) 0.0385(5) Uani 1 1 d . . . . .
H15A H 0.958139 0.629087 0.526949 0.058 Uiso 1 1 calc GR . . . .
H15B H 0.970181 0.749086 0.596865 0.058 Uiso 1 1 calc GR . . . .
H15C H 0.952141 0.815076 0.512757 0.058 Uiso 1 1 calc GR . . . .
C16A C 0.88616(8) 0.9031(4) 0.59937(15) 0.0562(8) Uani 1 1 d . . . . .
H16A H 0.886544 0.988993 0.563695 0.084 Uiso 1 1 calc GR . . . .
H16B H 0.906024 0.924765 0.647668 0.084 Uiso 1 1 calc GR . . . .
H16C H 0.859191 0.895365 0.607613 0.084 Uiso 1 1 calc GR . . . .
C17A C 0.89626(8) 0.5478(4) 0.62694(14) 0.0495(6) Uani 1 1 d . . . . .
H17A H 0.869022 0.546551 0.635583 0.059 Uiso 1 1 calc R . . . .
H17B H 0.900188 0.446064 0.603250 0.059 Uiso 1 1 calc R . . . .
C18A C 0.92745(6) 0.5624(3) 0.70235(12) 0.0352(4) Uani 1 1 d . . . . .
C19A C 0.92046(10) 0.6527(4) 0.76038(15) 0.0625(9) Uani 1 1 d . . . . .
H19A H 0.895061 0.702840 0.754260 0.075 Uiso 1 1 calc R . . . .
C20A C 0.95074(15) 0.6705(4) 0.82818(17) 0.0832(13) Uani 1 1 d . . . . .
H20A H 0.946177 0.734500 0.867712 0.100 Uiso 1 1 calc R . . . .
C21A C 0.98716(11) 0.5948(4) 0.8372(2) 0.0811(14) Uani 1 1 d . . . . .
H21A H 1.007705 0.605982 0.883300 0.097 Uiso 1 1 calc R . . . .
C22A C 0.99386(8) 0.5045(5) 0.7808(2) 0.0678(10) Uani 1 1 d . . . . .
H22A H 1.018925 0.451304 0.787680 0.081 Uiso 1 1 calc R . . . .
C23A C 0.96455(8) 0.4897(3) 0.71376(16) 0.0492(6) Uani 1 1 d . . . . .
H23A H 0.969902 0.427886 0.674216 0.059 Uiso 1 1 calc R . . . .
B1A B 0.87195(7) 0.5229(3) 0.42113(13) 0.0290(4) Uani 1 1 d . . . . .
B2A B 0.79999(7) 0.7550(3) 0.35736(14) 0.0298(5) Uani 1 1 d . . . . .
O1A O 0.89150(9) 0.5333(3) 0.36611(17) 0.0320(6) Uani 0.546(3) 1 d . U P A 1
O2A O 0.86721(9) 0.3823(3) 0.44730(16) 0.0359(6) Uani 0.546(3) 1 d . U P A 1
O3A O 0.81268(12) 0.7618(8) 0.2940(2) 0.0691(16) Uani 0.454(3) 1 d . U P A 2
O4A O 0.76145(12) 0.7577(10) 0.3455(2) 0.079(2) Uani 0.454(3) 1 d . U P A 2
C3A C 0.89587(13) 0.3699(5) 0.3439(3) 0.0332(8) Uani 0.546(3) 1 d . U P A 1
C4A C 0.89029(13) 0.2764(5) 0.4131(2) 0.0362(8) Uani 0.546(3) 1 d . U P A 1
C5A C 0.8668(2) 0.1216(6) 0.3942(3) 0.0533(13) Uani 0.546(3) 1 d . U P A 1
H5AA H 0.866387 0.067334 0.441251 0.080 Uiso 0.546(3) 1 calc GR . P A 1
H5AB H 0.879938 0.054061 0.364372 0.080 Uiso 0.546(3) 1 calc GR . P A 1
H5AC H 0.839089 0.144295 0.364911 0.080 Uiso 0.546(3) 1 calc GR . P A 1
C6A C 0.9312(2) 0.2482(7) 0.4697(4) 0.0611(17) Uani 0.546(3) 1 d . U P A 1
H6AA H 0.946865 0.346386 0.477038 0.092 Uiso 0.546(3) 1 calc GR . P A 1
H6AB H 0.945871 0.166227 0.450160 0.092 Uiso 0.546(3) 1 calc GR . P A 1
H6AC H 0.927091 0.213912 0.518214 0.092 Uiso 0.546(3) 1 calc GR . P A 1
C7A C 0.9350(3) 0.3487(10) 0.3203(5) 0.0442(14) Uani 0.546(3) 1 d . U P A 1
H7AA H 0.934668 0.418527 0.277442 0.066 Uiso 0.546(3) 1 calc GR . P A 1
H7AB H 0.937266 0.238718 0.305273 0.066 Uiso 0.546(3) 1 calc GR . P A 1
H7AC H 0.958047 0.375317 0.362930 0.066 Uiso 0.546(3) 1 calc GR . P A 1
C8A C 0.8604(3) 0.3377(9) 0.2732(4) 0.0537(13) Uani 0.546(3) 1 d . U P A 1
H8AA H 0.835283 0.328228 0.288467 0.081 Uiso 0.546(3) 1 calc GR . P A 1
H8AB H 0.865458 0.239299 0.249061 0.081 Uiso 0.546(3) 1 calc GR . P A 1
H8AC H 0.858133 0.425316 0.237322 0.081 Uiso 0.546(3) 1 calc GR . P A 1
C9A C 0.77677(18) 0.8126(9) 0.2346(3) 0.0524(13) Uani 0.454(3) 1 d . U P A 2
C10A C 0.7440(2) 0.7469(12) 0.2628(4) 0.0546(16) Uani 0.454(3) 1 d . U P A 2
C11A C 0.7759(4) 0.9919(11) 0.2321(5) 0.112(4) Uani 0.454(3) 1 d . U P A 2
H11A H 0.777902 1.033421 0.282879 0.168 Uiso 0.454(3) 1 calc GR . P A 2
H11B H 0.750525 1.027444 0.197262 0.168 Uiso 0.454(3) 1 calc GR . P A 2
H11C H 0.798686 1.030652 0.214387 0.168 Uiso 0.454(3) 1 calc GR . P A 2
C12A C 0.7798(2) 0.7379(16) 0.1586(4) 0.082(3) Uani 0.454(3) 1 d . U P A 2
H12A H 0.804515 0.775106 0.146861 0.123 Uiso 0.454(3) 1 calc GR . P A 2
H12B H 0.756300 0.769082 0.117768 0.123 Uiso 0.454(3) 1 calc GR . P A 2
H12C H 0.780649 0.622568 0.163230 0.123 Uiso 0.454(3) 1 calc GR . P A 2
C13A C 0.7349(4) 0.5766(13) 0.2448(5) 0.101(3) Uani 0.454(3) 1 d . U P A 2
H13A H 0.759095 0.513396 0.266532 0.152 Uiso 0.454(3) 1 calc GR . P A 2
H13B H 0.726613 0.562319 0.189704 0.152 Uiso 0.454(3) 1 calc GR . P A 2
H13C H 0.713037 0.542469 0.266278 0.152 Uiso 0.454(3) 1 calc GR . P A 2
C14A C 0.7055(3) 0.849(2) 0.2432(6) 0.120(4) Uani 0.454(3) 1 d . U P A 2
H14A H 0.712869 0.960478 0.240237 0.180 Uiso 0.454(3) 1 calc GR . P A 2
H14B H 0.691183 0.836721 0.282552 0.180 Uiso 0.454(3) 1 calc GR . P A 2
H14C H 0.687841 0.815931 0.194247 0.180 Uiso 0.454(3) 1 calc GR . P A 2
O1B O 0.90886(12) 0.4755(8) 0.4172(4) 0.089(2) Uani 0.454(3) 1 d . U P A 2
O2B O 0.84473(13) 0.4134(7) 0.3829(4) 0.0791(18) Uani 0.454(3) 1 d . U P A 2
O3B O 0.79564(8) 0.6283(3) 0.31221(14) 0.0336(6) Uani 0.546(3) 1 d . U P A 1
O4B O 0.77202(8) 0.8742(3) 0.32788(16) 0.0331(6) Uani 0.546(3) 1 d . U P A 1
C3B C 0.90848(18) 0.3246(8) 0.3795(4) 0.0468(13) Uani 0.454(3) 1 d . U P A 2
C4B C 0.86368(18) 0.3057(7) 0.3404(4) 0.0495(14) Uani 0.454(3) 1 d . U P A 2
C5B C 0.9361(6) 0.349(3) 0.3370(10) 0.098(5) Uani 0.454(3) 1 d . U P A 2
H5BA H 0.922092 0.394149 0.287619 0.147 Uiso 0.454(3) 1 calc GR . P A 2
H5BB H 0.948557 0.248705 0.329542 0.147 Uiso 0.454(3) 1 calc GR . P A 2
H5BC H 0.957062 0.423015 0.363883 0.147 Uiso 0.454(3) 1 calc GR . P A 2
C6B C 0.9263(6) 0.196(2) 0.4366(11) 0.188(7) Uani 0.454(3) 1 d . U P A 2
H6BA H 0.910711 0.188316 0.474167 0.281 Uiso 0.454(3) 1 calc GR . P A 2
H6BB H 0.954430 0.221300 0.462058 0.281 Uiso 0.454(3) 1 calc GR . P A 2
H6BC H 0.925147 0.094342 0.410200 0.281 Uiso 0.454(3) 1 calc GR . P A 2
C7B C 0.8455(5) 0.1542(15) 0.3420(11) 0.146(5) Uani 0.454(3) 1 d . U P A 2
H7BA H 0.843628 0.131916 0.393476 0.219 Uiso 0.454(3) 1 calc GR . P A 2
H7BB H 0.862060 0.073015 0.326637 0.219 Uiso 0.454(3) 1 calc GR . P A 2
H7BC H 0.818401 0.153869 0.307050 0.219 Uiso 0.454(3) 1 calc GR . P A 2
C8B C 0.8539(6) 0.360(3) 0.2583(7) 0.146(6) Uani 0.454(3) 1 d . U P A 2
H8BA H 0.824925 0.382899 0.240133 0.218 Uiso 0.454(3) 1 calc GR . P A 2
H8BB H 0.861095 0.277068 0.227155 0.218 Uiso 0.454(3) 1 calc GR . P A 2
H8BC H 0.869280 0.456177 0.254921 0.218 Uiso 0.454(3) 1 calc GR . P A 2
C9B C 0.76955(10) 0.6753(5) 0.2378(2) 0.0294(7) Uani 0.546(3) 1 d . U P A 1
C10B C 0.74520(15) 0.8158(6) 0.2580(3) 0.0348(9) Uani 0.546(3) 1 d . U P A 1
C11B C 0.79750(17) 0.7221(7) 0.1904(3) 0.0500(12) Uani 0.546(3) 1 d . U P A 1
H11D H 0.781787 0.738330 0.137888 0.075 Uiso 0.546(3) 1 calc GR . P A 1
H11E H 0.817375 0.638096 0.192352 0.075 Uiso 0.546(3) 1 calc GR . P A 1
H11F H 0.811496 0.820184 0.210317 0.075 Uiso 0.546(3) 1 calc GR . P A 1
C12B C 0.74515(15) 0.5292(6) 0.2045(3) 0.0467(11) Uani 0.546(3) 1 d . U P A 1
H12D H 0.733262 0.482258 0.242498 0.070 Uiso 0.546(3) 1 calc GR . P A 1
H12E H 0.762939 0.452115 0.189785 0.070 Uiso 0.546(3) 1 calc GR . P A 1
H12F H 0.723601 0.559615 0.159887 0.070 Uiso 0.546(3) 1 calc GR . P A 1
C13B C 0.70588(13) 0.7568(7) 0.2764(3) 0.0473(11) Uani 0.546(3) 1 d . U P A 1
H13D H 0.686412 0.722827 0.229566 0.071 Uiso 0.546(3) 1 calc GR . P A 1
H13E H 0.694208 0.842728 0.299520 0.071 Uiso 0.546(3) 1 calc GR . P A 1
H13F H 0.712318 0.667617 0.311704 0.071 Uiso 0.546(3) 1 calc GR . P A 1
C14B C 0.73519(17) 0.9437(7) 0.1997(3) 0.0537(12) Uani 0.546(3) 1 d . U P A 1
H14D H 0.760186 0.986553 0.191505 0.081 Uiso 0.546(3) 1 calc GR . P A 1
H14E H 0.720397 1.028024 0.217355 0.081 Uiso 0.546(3) 1 calc GR . P A 1
H14F H 0.718437 0.900313 0.152057 0.081 Uiso 0.546(3) 1 calc GR . P A 1
Si1C Si 0.60116(2) 0.21267(7) 0.16029(3) 0.03104(15) Uani 1 1 d . . . . .
C1C C 0.63650(6) 0.1641(3) 0.10081(12) 0.0320(4) Uani 1 1 d . . . . .
C2C C 0.66876(7) 0.2554(3) 0.10333(14) 0.0350(5) Uani 1 1 d . . . . .
H2C H 0.673480 0.338972 0.139225 0.042 Uiso 1 1 calc R . . . .
C15C C 0.61642(8) 0.4000(3) 0.21406(15) 0.0455(6) Uani 1 1 d . . . . .
H15D H 0.644265 0.390477 0.245527 0.068 Uiso 1 1 calc GR . . . .
H15E H 0.598403 0.420151 0.246476 0.068 Uiso 1 1 calc GR . . . .
H15F H 0.614605 0.487758 0.178411 0.068 Uiso 1 1 calc GR . . . .
C16C C 0.54898(6) 0.2349(3) 0.09737(15) 0.0395(5) Uani 1 1 d . . . . .
H16D H 0.548432 0.321318 0.061508 0.059 Uiso 1 1 calc GR . . . .
H16E H 0.530340 0.258649 0.128138 0.059 Uiso 1 1 calc GR . . . .
H16F H 0.540751 0.136431 0.069396 0.059 Uiso 1 1 calc GR . . . .
C17C C 0.60271(7) 0.0464(3) 0.23006(14) 0.0424(5) Uani 1 1 d . . . . .
H17C H 0.597527 -0.054870 0.202091 0.051 Uiso 1 1 calc R . . . .
H17D H 0.630090 0.040894 0.265280 0.051 Uiso 1 1 calc R . . . .
C18C C 0.57233(7) 0.0663(3) 0.27514(13) 0.0349(4) Uani 1 1 d . . . . .
C19C C 0.53423(8) -0.0003(4) 0.25058(17) 0.0560(7) Uani 1 1 d . . . . .
H19C H 0.527629 -0.061967 0.205627 0.067 Uiso 1 1 calc R . . . .
C20C C 0.50594(9) 0.0213(6) 0.2901(3) 0.0859(15) Uani 1 1 d . . . . .
H20C H 0.480191 -0.026979 0.272267 0.103 Uiso 1 1 calc R . . . .
C21C C 0.51376(15) 0.1096(5) 0.3536(3) 0.0953(17) Uani 1 1 d . . . . .
H21C H 0.493781 0.124475 0.380193 0.114 Uiso 1 1 calc R . . . .
C22C C 0.55123(18) 0.1776(4) 0.3790(3) 0.1010(18) Uani 1 1 d . . . . .
H22C H 0.557233 0.240445 0.423635 0.121 Uiso 1 1 calc R . . . .
C23C C 0.58030(11) 0.1555(4) 0.34031(16) 0.0605(8) Uani 1 1 d . . . . .
H23C H 0.606151 0.202507 0.358945 0.073 Uiso 1 1 calc R . . . .
B1C B 0.62684(7) 0.0160(3) 0.04794(13) 0.0307(5) Uani 1 1 d . . . . .
B2C B 0.69951(8) 0.2407(3) 0.05427(16) 0.0340(5) Uani 1 1 d . . . . .
O3C O 0.73732(10) 0.2033(5) 0.07675(19) 0.0557(11) Uani 0.555(3) 1 d . U P B 2
O4C O 0.68767(9) 0.2818(4) -0.02388(19) 0.0449(8) Uani 0.555(3) 1 d . U P B 2
O1D O 0.60678(14) 0.0271(4) -0.0242(2) 0.0527(12) Uani 0.445(3) 1 d . U P B 1
O2D O 0.63342(15) -0.1240(5) 0.0774(2) 0.0535(11) Uani 0.445(3) 1 d . U P B 1
C9C C 0.75414(16) 0.1969(9) 0.0114(3) 0.0489(11) Uani 0.555(3) 1 d . U P B 2
C10C C 0.72603(14) 0.3038(6) -0.0439(3) 0.0434(9) Uani 0.555(3) 1 d . U P B 2
C11C C 0.7991(2) 0.2717(14) 0.0397(5) 0.074(2) Uani 0.555(3) 1 d . U P B 2
H11G H 0.797184 0.382888 0.053285 0.111 Uiso 0.555(3) 1 calc GR . P B 2
H11H H 0.812558 0.264170 -0.001087 0.111 Uiso 0.555(3) 1 calc GR . P B 2
H11I H 0.814739 0.213346 0.084068 0.111 Uiso 0.555(3) 1 calc GR . P B 2
C12C C 0.7513(6) 0.016(2) -0.0286(13) 0.107(5) Uani 0.555(3) 1 d . U P B 2
H12G H 0.769922 0.010369 -0.060784 0.160 Uiso 0.555(3) 1 calc GR . P B 2
H12H H 0.723664 -0.002957 -0.059397 0.160 Uiso 0.555(3) 1 calc GR . P B 2
H12I H 0.758659 -0.064395 0.011216 0.160 Uiso 0.555(3) 1 calc GR . P B 2
C13C C 0.7185(2) 0.2674(10) -0.1270(3) 0.0629(16) Uani 0.555(3) 1 d . U P B 2
H13G H 0.704232 0.166529 -0.138405 0.094 Uiso 0.555(3) 1 calc GR . P B 2
H13H H 0.744418 0.260541 -0.139907 0.094 Uiso 0.555(3) 1 calc GR . P B 2
H13I H 0.702131 0.351563 -0.156898 0.094 Uiso 0.555(3) 1 calc GR . P B 2
C14C C 0.7369(3) 0.4813(8) -0.0307(4) 0.0716(18) Uani 0.555(3) 1 d . U P B 2
H14G H 0.713428 0.545719 -0.055851 0.107 Uiso 0.555(3) 1 calc GR . P B 2
H14H H 0.759525 0.506548 -0.051767 0.107 Uiso 0.555(3) 1 calc GR . P B 2
H14I H 0.744466 0.503637 0.023728 0.107 Uiso 0.555(3) 1 calc GR . P B 2
C3D C 0.60497(17) -0.1349(6) -0.0539(3) 0.0392(10) Uani 0.445(3) 1 d . U P B 1
C4D C 0.60913(18) -0.2309(6) 0.0180(4) 0.0398(10) Uani 0.445(3) 1 d . U P B 1
C5D C 0.5640(4) -0.1419(13) -0.1136(6) 0.058(2) Uani 0.445(3) 1 d . U P B 1
H5DA H 0.542658 -0.106768 -0.090817 0.086 Uiso 0.445(3) 1 calc GR . P B 1
H5DB H 0.558530 -0.250694 -0.131725 0.086 Uiso 0.445(3) 1 calc GR . P B 1
H5DC H 0.564557 -0.072803 -0.156171 0.086 Uiso 0.445(3) 1 calc GR . P B 1
C6D C 0.6406(4) -0.1465(13) -0.0898(6) 0.075(3) Uani 0.445(3) 1 d . U P B 1
H6DA H 0.666012 -0.150894 -0.049643 0.113 Uiso 0.445(3) 1 calc GR . P B 1
H6DB H 0.640758 -0.053656 -0.121658 0.113 Uiso 0.445(3) 1 calc GR . P B 1
H6DC H 0.637839 -0.242264 -0.120767 0.113 Uiso 0.445(3) 1 calc GR . P B 1
C7D C 0.6343(2) -0.3849(7) 0.0225(4) 0.0521(15) Uani 0.445(3) 1 d . U P B 1
H7DA H 0.641579 -0.424503 0.074639 0.078 Uiso 0.445(3) 1 calc GR . P B 1
H7DB H 0.658843 -0.362648 0.006823 0.078 Uiso 0.445(3) 1 calc GR . P B 1
H7DC H 0.618193 -0.464718 -0.011206 0.078 Uiso 0.445(3) 1 calc GR . P B 1
C8D C 0.5695(2) -0.2591(8) 0.0382(5) 0.0625(19) Uani 0.445(3) 1 d . U P B 1
H8DA H 0.575108 -0.299030 0.090236 0.094 Uiso 0.445(3) 1 calc GR . P B 1
H8DB H 0.553366 -0.336817 0.003328 0.094 Uiso 0.445(3) 1 calc GR . P B 1
H8DC H 0.554503 -0.159593 0.034211 0.094 Uiso 0.445(3) 1 calc GR . P B 1
O1C O 0.65287(11) -0.0582(4) 0.0144(3) 0.0654(12) Uani 0.555(3) 1 d . U P B 2
O2C O 0.59099(10) -0.0694(5) 0.0332(2) 0.0650(12) Uani 0.555(3) 1 d . U P B 2
O3D O 0.70236(15) 0.1309(6) 0.0116(3) 0.0773(18) Uani 0.445(3) 1 d . U P B 1
O4D O 0.73221(18) 0.3442(7) 0.0660(4) 0.0828(19) Uani 0.445(3) 1 d . U P B 1
C3C C 0.63456(14) -0.2009(5) -0.0234(3) 0.0449(10) Uani 0.555(3) 1 d . U P B 2
C4C C 0.58973(15) -0.1847(6) -0.0247(3) 0.0434(9) Uani 0.555(3) 1 d . U P B 2
C5C C 0.6413(3) -0.2146(13) -0.1008(5) 0.082(2) Uani 0.555(3) 1 d . U P B 2
H5CA H 0.670375 -0.217006 -0.096323 0.124 Uiso 0.555(3) 1 calc GR . P B 2
H5CB H 0.629157 -0.123608 -0.131572 0.124 Uiso 0.555(3) 1 calc GR . P B 2
H5CC H 0.628842 -0.312064 -0.124997 0.124 Uiso 0.555(3) 1 calc GR . P B 2
C6C C 0.6554(3) -0.3331(9) 0.0304(5) 0.085(2) Uani 0.555(3) 1 d . U P B 2
H6CA H 0.638567 -0.362705 0.063743 0.127 Uiso 0.555(3) 1 calc GR . P B 2
H6CB H 0.681711 -0.295791 0.060977 0.127 Uiso 0.555(3) 1 calc GR . P B 2
H6CC H 0.659311 -0.425249 0.000673 0.127 Uiso 0.555(3) 1 calc GR . P B 2
C7C C 0.5689(3) -0.3358(10) -0.0046(6) 0.100(3) Uani 0.555(3) 1 d . U P B 2
H7CA H 0.585128 -0.378976 0.043542 0.150 Uiso 0.555(3) 1 calc GR . P B 2
H7CB H 0.566640 -0.414612 -0.044719 0.150 Uiso 0.555(3) 1 calc GR . P B 2
H7CC H 0.541947 -0.308808 -0.000052 0.150 Uiso 0.555(3) 1 calc GR . P B 2
C8C C 0.5629(4) -0.146(2) -0.0969(7) 0.107(4) Uani 0.555(3) 1 d . U P B 2
H8CA H 0.538177 -0.098263 -0.089426 0.161 Uiso 0.555(3) 1 calc GR . P B 2
H8CB H 0.555969 -0.241674 -0.127498 0.161 Uiso 0.555(3) 1 calc GR . P B 2
H8CC H 0.576065 -0.070218 -0.123161 0.161 Uiso 0.555(3) 1 calc GR . P B 2
C9D C 0.73312(18) 0.1594(8) -0.0280(4) 0.0465(12) Uani 0.445(3) 1 d . U P B 1
C10D C 0.75700(18) 0.2965(10) 0.0176(4) 0.0455(13) Uani 0.445(3) 1 d . U P B 1
C11D C 0.7574(5) 0.023(2) -0.0092(14) 0.079(4) Uani 0.445(3) 1 d . U P B 1
H11J H 0.778115 0.040985 0.038389 0.118 Uiso 0.445(3) 1 calc GR . P B 1
H11K H 0.770373 0.000514 -0.049671 0.118 Uiso 0.445(3) 1 calc GR . P B 1
H11L H 0.740505 -0.066790 -0.003352 0.118 Uiso 0.445(3) 1 calc GR . P B 1
C12D C 0.7145(5) 0.1865(17) -0.1086(6) 0.130(5) Uani 0.445(3) 1 d . U P B 1
H12J H 0.698283 0.094287 -0.130368 0.195 Uiso 0.445(3) 1 calc GR . P B 1
H12K H 0.735630 0.203409 -0.134729 0.195 Uiso 0.445(3) 1 calc GR . P B 1
H12L H 0.697115 0.280013 -0.114844 0.195 Uiso 0.445(3) 1 calc GR . P B 1
C13D C 0.7631(4) 0.4333(12) -0.0274(7) 0.093(3) Uani 0.445(3) 1 d . U P B 1
H13J H 0.736846 0.477069 -0.054616 0.140 Uiso 0.445(3) 1 calc GR . P B 1
H13K H 0.777790 0.400108 -0.063956 0.140 Uiso 0.445(3) 1 calc GR . P B 1
H13L H 0.778778 0.514042 0.006235 0.140 Uiso 0.445(3) 1 calc GR . P B 1
C14D C 0.7953(4) 0.235(3) 0.0642(9) 0.121(5) Uani 0.445(3) 1 d . U P B 1
H14J H 0.807991 0.313885 0.102235 0.181 Uiso 0.445(3) 1 calc GR . P B 1
H14K H 0.813251 0.211743 0.031958 0.181 Uiso 0.445(3) 1 calc GR . P B 1
H14L H 0.790381 0.138064 0.089563 0.181 Uiso 0.445(3) 1 calc GR . P B 1

loop_
_atom_site_aniso_label
_atom_site_aniso_U_11
_atom_site_aniso_U_22
_atom_site_aniso_U_33
_atom_site_aniso_U_23
_atom_site_aniso_U_13
_atom_site_aniso_U_12
Si1A 0.0220(3) 0.0527(4) 0.0241(3) -0.0073(2) 0.0022(2) -0.0004(2)
C1A 0.0244(9) 0.0446(11) 0.0255(9) -0.0046(8) 0.0046(7) -0.0033(8)
C2A 0.0249(9) 0.0451(11) 0.0286(10) -0.0068(9) 0.0017(8) -0.0010(8)
C15A 0.0273(10) 0.0509(13) 0.0350(11) -0.0057(10) 0.0042(9) -0.0037(9)
C16A 0.0419(13) 0.080(2) 0.0402(13) -0.0260(13) -0.0007(10) 0.0127(13)
C17A 0.0400(12) 0.0742(18) 0.0324(11) -0.0046(12) 0.0061(10) -0.0201(12)
C18A 0.0297(10) 0.0428(11) 0.0317(10) 0.0007(9) 0.0059(8) -0.0027(8)
C19A 0.0743(19) 0.076(2) 0.0318(12) 0.0001(13) 0.0050(12) 0.0361(17)
C20A 0.144(4) 0.0535(17) 0.0322(14) -0.0060(13) -0.0119(18) 0.013(2)
C21A 0.075(2) 0.068(2) 0.066(2) 0.0340(18) -0.0402(18) -0.0336(18)
C22A 0.0330(13) 0.090(2) 0.073(2) 0.049(2) 0.0004(13) 0.0002(14)
C23A 0.0461(13) 0.0529(14) 0.0530(15) 0.0204(12) 0.0207(12) 0.0124(11)
B1A 0.0233(9) 0.0370(11) 0.0256(10) 0.0039(9) 0.0044(8) 0.0003(8)
B2A 0.0267(11) 0.0324(11) 0.0281(11) 0.0007(9) 0.0035(9) -0.0002(9)
O1A 0.0321(14) 0.0287(12) 0.0389(15) -0.0020(10) 0.0159(12) -0.0002(10)
O2A 0.0438(15) 0.0343(13) 0.0316(14) -0.0008(11) 0.0137(12) -0.0036(11)
O3A 0.0296(18) 0.149(5) 0.0265(18) 0.000(2) 0.0033(15) 0.010(2)
O4A 0.0245(19) 0.181(6) 0.0288(18) 0.006(3) 0.0013(15) 0.001(3)
C3A 0.0358(18) 0.0302(15) 0.0365(18) -0.0026(14) 0.0146(15) 0.0030(14)
C4A 0.0425(19) 0.0290(16) 0.0369(18) 0.0003(13) 0.0100(15) 0.0013(13)
C5A 0.076(3) 0.0308(19) 0.059(3) 0.000(2) 0.028(3) -0.015(2)
C6A 0.052(2) 0.039(2) 0.075(4) 0.001(2) -0.012(3) 0.009(2)
C7A 0.042(3) 0.048(3) 0.049(3) 0.007(2) 0.025(2) 0.011(2)
C8A 0.067(3) 0.055(3) 0.034(3) 0.001(2) 0.005(2) -0.005(3)
C9A 0.041(2) 0.077(3) 0.030(2) 0.010(2) -0.0065(17) -0.014(2)
C10A 0.034(2) 0.090(4) 0.032(2) 0.009(3) -0.0064(19) -0.011(3)
C11A 0.167(9) 0.075(3) 0.056(4) 0.023(3) -0.034(5) -0.029(4)
C12A 0.043(4) 0.165(8) 0.035(3) -0.004(4) 0.003(3) 0.007(5)
C13A 0.122(8) 0.093(4) 0.057(5) 0.015(4) -0.031(5) -0.043(4)
C14A 0.069(5) 0.217(11) 0.056(5) -0.017(7) -0.015(4) 0.065(7)
O1B 0.0251(18) 0.113(3) 0.115(4) -0.081(3) -0.004(2) 0.010(2)
O2B 0.040(2) 0.081(3) 0.118(4) -0.068(3) 0.023(2) -0.014(2)
O3B 0.0326(13) 0.0373(14) 0.0250(12) -0.0072(10) -0.0027(10) 0.0098(11)
O4B 0.0298(13) 0.0330(14) 0.0310(13) -0.0021(11) -0.0015(10) 0.0068(11)
C3B 0.040(2) 0.062(3) 0.037(3) -0.014(2) 0.009(2) 0.016(2)
C4B 0.039(2) 0.053(3) 0.057(3) -0.027(2) 0.014(2) -0.0061(19)
C5B 0.061(5) 0.148(10) 0.099(9) -0.024(6) 0.047(6) -0.003(6)
C6B 0.202(12) 0.185(10) 0.150(12) 0.092(9) 0.002(9) 0.075(11)
C7B 0.151(10) 0.084(4) 0.237(13) -0.071(6) 0.108(9) -0.065(6)
C8B 0.153(11) 0.215(13) 0.043(4) -0.014(5) -0.018(4) 0.022(9)
C9B 0.0219(14) 0.0402(17) 0.0215(14) -0.0026(12) -0.0022(11) 0.0020(12)
C10B 0.0283(17) 0.043(2) 0.0290(18) -0.0013(15) 0.0008(13) 0.0070(15)
C11B 0.040(3) 0.074(3) 0.041(3) 0.005(2) 0.018(2) 0.005(2)
C12B 0.048(2) 0.043(2) 0.042(2) -0.0065(19) -0.0010(19) -0.0071(17)
C13B 0.0238(17) 0.061(3) 0.055(3) 0.000(2) 0.0074(19) 0.0036(18)
C14B 0.057(3) 0.057(3) 0.041(2) 0.0110(19) 0.000(2) 0.011(2)
Si1C 0.0258(3) 0.0378(3) 0.0318(3) -0.0045(2) 0.0118(2) -0.0015(2)
C1C 0.0270(9) 0.0370(10) 0.0330(10) -0.0011(8) 0.0099(8) 0.0019(8)
C2C 0.0329(11) 0.0353(10) 0.0402(12) -0.0011(9) 0.0158(10) 0.0001(8)
C15C 0.0440(12) 0.0489(13) 0.0463(13) -0.0143(11) 0.0167(11) -0.0077(11)
C16C 0.0278(10) 0.0517(13) 0.0397(12) -0.0018(10) 0.0099(10) 0.0012(9)
C17C 0.0425(12) 0.0439(12) 0.0445(12) 0.0071(10) 0.0179(10) 0.0088(10)
C18C 0.0363(11) 0.0350(10) 0.0356(11) 0.0078(9) 0.0133(9) 0.0034(8)
C19C 0.0423(13) 0.0725(18) 0.0500(15) 0.0215(14) 0.0068(11) -0.0128(12)
C20C 0.0381(14) 0.126(3) 0.100(3) 0.077(3) 0.0302(17) 0.0159(17)
C21C 0.118(3) 0.076(2) 0.134(4) 0.057(3) 0.107(3) 0.043(2)
C22C 0.198(5) 0.0520(18) 0.095(3) -0.0064(19) 0.113(4) -0.012(3)
C23C 0.086(2) 0.0594(17) 0.0460(15) -0.0079(13) 0.0345(15) -0.0258(16)
B1C 0.0269(10) 0.0347(11) 0.0321(11) 0.0002(9) 0.0108(9) -0.0009(9)
B2C 0.0317(12) 0.0276(10) 0.0475(15) 0.0037(10) 0.0189(12) 0.0011(9)
O3C 0.0364(16) 0.098(3) 0.0372(16) 0.0260(17) 0.0186(14) 0.0274(17)
O4C 0.0296(13) 0.065(2) 0.0408(17) 0.0091(14) 0.0110(12) 0.0014(12)
O1D 0.071(3) 0.0301(16) 0.041(2) -0.0041(14) -0.0137(19) 0.0095(16)
O2D 0.072(3) 0.0327(18) 0.045(2) 0.0015(15) -0.0035(19) 0.0041(17)
C9C 0.036(2) 0.076(3) 0.041(2) 0.009(2) 0.0217(18) 0.012(2)
C10C 0.0373(18) 0.057(2) 0.0397(19) 0.0070(16) 0.0166(15) -0.0041(16)
C11C 0.036(2) 0.134(7) 0.058(4) 0.010(4) 0.023(2) -0.002(3)
C12C 0.127(11) 0.073(4) 0.122(11) -0.008(5) 0.037(9) 0.033(5)
C13C 0.058(3) 0.096(5) 0.036(2) 0.003(2) 0.016(2) -0.016(3)
C14C 0.103(5) 0.055(3) 0.073(4) 0.007(2) 0.053(4) -0.019(3)
C3D 0.044(2) 0.0311(19) 0.042(2) -0.0017(16) 0.0105(19) -0.0023(19)
C4D 0.045(2) 0.0263(19) 0.048(2) 0.0005(16) 0.0130(19) -0.0030(16)
C5D 0.054(3) 0.061(4) 0.049(4) 0.024(3) -0.002(3) -0.009(3)
C6D 0.081(4) 0.093(7) 0.066(5) -0.053(5) 0.045(4) -0.034(4)
C7D 0.062(4) 0.033(3) 0.055(4) 0.003(2) 0.005(3) 0.008(2)
C8D 0.065(3) 0.038(3) 0.097(6) -0.020(3) 0.044(4) -0.023(3)
O1C 0.0553(19) 0.0516(18) 0.101(3) -0.048(2) 0.041(2) -0.0213(16)
O2C 0.0386(17) 0.075(2) 0.083(2) -0.049(2) 0.0177(16) -0.0198(16)
O3D 0.065(3) 0.081(3) 0.110(4) -0.067(3) 0.065(3) -0.046(2)
O4D 0.088(3) 0.081(3) 0.111(4) -0.059(3) 0.081(3) -0.053(3)
C3C 0.0417(18) 0.0389(19) 0.046(2) -0.0242(16) -0.0034(16) 0.0039(14)
C4C 0.0455(19) 0.0380(19) 0.043(2) -0.0137(17) 0.0048(18) -0.0106(16)
C5C 0.085(5) 0.106(7) 0.064(3) -0.023(4) 0.032(3) -0.016(5)
C6C 0.087(5) 0.061(3) 0.083(4) -0.008(3) -0.018(4) 0.019(3)
C7C 0.090(5) 0.065(4) 0.136(7) 0.010(4) 0.015(5) -0.034(4)
C8C 0.050(4) 0.193(11) 0.061(4) 0.013(5) -0.015(4) -0.013(5)
C9D 0.035(2) 0.064(3) 0.048(3) -0.024(2) 0.022(2) -0.011(2)
C10D 0.036(2) 0.063(3) 0.045(3) -0.019(2) 0.024(2) -0.019(2)
C11D 0.056(4) 0.067(4) 0.124(11) -0.009(5) 0.042(6) -0.001(3)
C12D 0.197(12) 0.111(8) 0.053(3) -0.008(4) -0.017(4) -0.060(8)
C13D 0.110(7) 0.070(4) 0.113(7) -0.002(4) 0.052(6) -0.040(4)
C14D 0.044(4) 0.211(14) 0.095(10) 0.027(8) 0.000(4) -0.008(6)

loop_
_atom_type_symbol
_atom_type_description
_atom_type_scat_dispersion_real
_atom_type_scat_dispersion_imag
_atom_type_scat_source
C C 0.0181 0.0091 'International Tables Vol C Tables 4.2.6.8 and 6.1.1.4'
H H 0.0000 0.0000 'International Tables Vol C Tables 4.2.6.8 and 6.1.1.4'
B B 0.0090 0.0039 'International Tables Vol C Tables 4.2.6.8 and 6.1.1.4'
O O 0.0492 0.0322 'International Tables Vol C Tables 4.2.6.8 and 6.1.1.4'
Si Si 0.2541 0.3302 'International Tables Vol C Tables 4.2.6.8 and 6.1.1.4'

loop_
_geom_angle_atom_site_label_1
_geom_angle_atom_site_label_2
_geom_angle_atom_site_label_3
_geom_angle
_geom_angle_site_symmetry_1
_geom_angle_site_symmetry_3
_geom_angle_publ_flag
C15A Si1A C1A 108.91(10) . . ?
C15A Si1A C17A 110.09(12) . . ?
C16A Si1A C1A 111.23(11) . . ?
C16A Si1A C15A 108.73(13) . . ?
C16A Si1A C17A 109.23(14) . . ?
C17A Si1A C1A 108.65(11) . . ?
C2A C1A Si1A 120.02(17) . . ?
C2A C1A B1A 122.87(19) . . ?
B1A C1A Si1A 117.10(15) . . ?
C1A C2A B2A 126.8(2) . . ?
C18A C17A Si1A 112.98(17) . . ?
C19A C18A C17A 121.5(2) . . ?
C23A C18A C17A 120.2(2) . . ?
C23A C18A C19A 118.2(2) . . ?
C18A C19A C20A 120.1(3) . . ?
C21A C20A C19A 119.6(3) . . ?
C22A C21A C20A 120.4(3) . . ?
C21A C22A C23A 120.1(3) . . ?
C22A C23A C18A 121.5(3) . . ?
O1A B1A C1A 122.8(2) . . ?
O2A B1A C1A 118.3(2) . . ?
O2A B1A O1A 117.8(2) . . ?
O1B B1A C1A 126.1(3) . . ?
O1B B1A O2B 107.2(3) . . ?
O2B B1A C1A 126.7(3) . . ?
O3A B2A C2A 120.8(3) . . ?
O4A B2A C2A 124.6(3) . . ?
O4A B2A O3A 114.2(3) . . ?
O3B B2A C2A 124.0(2) . . ?
O3B B2A O4B 112.8(2) . . ?
O4B B2A C2A 123.0(2) . . ?
B1A O1A C3A 104.7(3) . . ?
B1A O2A C4A 105.6(3) . . ?
B2A O3A C9A 104.4(4) . . ?
B2A O4A C10A 107.0(4) . . ?
O1A C3A C4A 102.2(3) . . ?
O1A C3A C7A 110.7(4) . . ?
O1A C3A C8A 106.5(4) . . ?
C7A C3A C4A 118.8(5) . . ?
C7A C3A C8A 107.3(6) . . ?
C8A C3A C4A 110.7(4) . . ?
O2A C4A C3A 103.9(3) . . ?
O2A C4A C5A 108.2(4) . . ?
O2A C4A C6A 108.4(4) . . ?
C5A C4A C3A 115.1(4) . . ?
C6A C4A C3A 110.1(5) . . ?
C6A C4A C5A 110.7(4) . . ?
O3A C9A C11A 108.6(6) . . ?
O3A C9A C12A 107.3(6) . . ?
C10A C9A O3A 101.5(5) . . ?
C10A C9A C11A 112.2(9) . . ?
C10A C9A C12A 113.7(7) . . ?
C11A C9A C12A 112.6(7) . . ?
O4A C10A C13A 106.9(7) . . ?
O4A C10A C14A 107.1(7) . . ?
C9A C10A O4A 101.3(5) . . ?
C9A C10A C13A 115.0(9) . . ?
C9A C10A C14A 113.3(9) . . ?
C13A C10A C14A 112.1(9) . . ?
B1A O1B C3B 113.4(4) . . ?
B1A O2B C4B 110.8(4) . . ?
B2A O3B C9B 107.2(3) . . ?
B2A O4B C10B 107.7(3) . . ?
O1B C3B C4B 101.3(4) . . ?
O1B C3B C6B 110.7(10) . . ?
C5B C3B O1B 102.2(10) . . ?
C5B C3B C4B 120.4(10) . . ?
C5B C3B C6B 106.4(13) . . ?
C6B C3B C4B 114.7(11) . . ?
O2B C4B C3B 102.9(4) . . ?
O2B C4B C8B 108.9(10) . . ?
C7B C4B O2B 106.9(7) . . ?
C7B C4B C3B 118.4(9) . . ?
C7B C4B C8B 108.0(12) . . ?
C8B C4B C3B 111.3(10) . . ?
O3B C9B C10B 102.8(3) . . ?
O3B C9B C11B 106.2(3) . . ?
O3B C9B C12B 106.6(3) . . ?
C11B C9B C10B 113.6(4) . . ?
C11B C9B C12B 110.4(4) . . ?
C12B C9B C10B 116.2(4) . . ?
O4B C10B C9B 102.4(3) . . ?
O4B C10B C13B 107.5(4) . . ?
O4B C10B C14B 110.8(4) . . ?
C9B C10B C13B 111.0(4) . . ?
C14B C10B C9B 114.9(4) . . ?
C14B C10B C13B 109.8(4) . . ?
C1C Si1C C17C 108.78(10) . . ?
C15C Si1C C1C 110.95(11) . . ?
C15C Si1C C17C 108.80(12) . . ?
C16C Si1C C1C 109.09(10) . . ?
C16C Si1C C15C 109.21(12) . . ?
C16C Si1C C17C 110.00(12) . . ?
C2C C1C Si1C 120.59(17) . . ?
C2C C1C B1C 121.34(19) . . ?
B1C C1C Si1C 118.07(15) . . ?
C1C C2C B2C 127.8(2) . . ?
C18C C17C Si1C 112.86(16) . . ?
C19C C18C C17C 120.7(2) . . ?
C23C C18C C17C 122.1(2) . . ?
C23C C18C C19C 117.2(3) . . ?
C20C C19C C18C 121.1(3) . . ?
C21C C20C C19C 121.5(4) . . ?
C20C C21C C22C 118.6(3) . . ?
C21C C22C C23C 120.6(4) . . ?
C18C C23C C22C 121.0(3) . . ?
O1D B1C C1C 122.1(2) . . ?
O2D B1C C1C 119.4(3) . . ?
O2D B1C O1D 117.8(3) . . ?
O1C B1C C1C 126.2(2) . . ?
O1C B1C O2C 109.0(3) . . ?
O2C B1C C1C 124.6(2) . . ?
O3C B2C C2C 127.7(3) . . ?
O3C B2C O4C 112.0(3) . . ?
O4C B2C C2C 120.2(2) . . ?
O3D B2C C2C 127.1(3) . . ?
O3D B2C O4D 111.9(3) . . ?
O4D B2C C2C 120.0(3) . . ?
B2C O3C C9C 109.3(3) . . ?
B2C O4C C10C 104.3(3) . . ?
B1C O1D C3D 105.3(3) . . ?
B1C O2D C4D 104.5(4) . . ?
O3C C9C C10C 101.9(4) . . ?
O3C C9C C11C 105.9(5) . . ?
O3C C9C C12C 113.5(9) . . ?
C10C C9C C11C 111.5(6) . . ?
C10C C9C C12C 107.5(8) . . ?
C11C C9C C12C 115.6(8) . . ?
O4C C10C C9C 102.3(3) . . ?
O4C C10C C13C 107.6(4) . . ?
O4C C10C C14C 106.1(4) . . ?
C9C C10C C13C 117.7(5) . . ?
C9C C10C C14C 113.2(5) . . ?
C13C C10C C14C 108.9(5) . . ?
O1D C3D C4D 101.1(4) . . ?
O1D C3D C5D 103.9(6) . . ?
O1D C3D C6D 104.9(5) . . ?
C4D C3D C5D 116.8(6) . . ?
C4D C3D C6D 115.6(7) . . ?
C5D C3D C6D 112.2(8) . . ?
O2D C4D C3D 102.3(4) . . ?
O2D C4D C7D 106.0(5) . . ?
O2D C4D C8D 106.3(5) . . ?
C3D C4D C7D 114.6(5) . . ?
C3D C4D C8D 114.2(6) . . ?
C8D C4D C7D 112.1(5) . . ?
B1C O1C C3C 110.2(3) . . ?
B1C O2C C4C 110.4(3) . . ?
B2C O3D C9D 112.5(4) . . ?
B2C O4D C10D 108.2(4) . . ?
O1C C3C C4C 103.8(3) . . ?
O1C C3C C5C 111.0(6) . . ?
O1C C3C C6C 103.4(4) . . ?
C5C C3C C4C 113.4(5) . . ?
C5C C3C C6C 112.7(6) . . ?
C6C C3C C4C 111.7(6) . . ?
O2C C4C C3C 102.5(3) . . ?
O2C C4C C7C 108.1(6) . . ?
O2C C4C C8C 114.2(9) . . ?
C3C C4C C7C 116.3(5) . . ?
C8C C4C C3C 115.5(8) . . ?
C8C C4C C7C 100.6(8) . . ?
O3D C9D C10D 102.0(4) . . ?
O3D C9D C12D 110.4(8) . . ?
C11D C9D O3D 101.7(9) . . ?
C11D C9D C10D 106.9(9) . . ?
C11D C9D C12D 116.5(12) . . ?
C12D C9D C10D 117.2(7) . . ?
O4D C10D C9D 103.2(4) . . ?
O4D C10D C13D 108.7(7) . . ?
O4D C10D C14D 109.2(8) . . ?
C13D C10D C9D 115.3(7) . . ?
C14D C10D C9D 108.4(10) . . ?
C14D C10D C13D 111.6(9) . . ?

loop_
_geom_bond_atom_site_label_1
_geom_bond_atom_site_label_2
_geom_bond_distance
_geom_bond_site_symmetry_2
_geom_bond_publ_flag
Si1A C1A 1.886(2) . ?
Si1A C15A 1.865(2) . ?
Si1A C16A 1.862(3) . ?
Si1A C17A 1.885(3) . ?
C1A C2A 1.349(3) . ?
C1A B1A 1.557(3) . ?
C2A B2A 1.562(3) . ?
C17A C18A 1.511(3) . ?
C18A C19A 1.381(4) . ?
C18A C23A 1.381(3) . ?
C19A C20A 1.400(4) . ?
C20A C21A 1.376(6) . ?
C21A C22A 1.353(6) . ?
C22A C23A 1.371(4) . ?
B1A O1A 1.355(3) . ?
B1A O2A 1.310(4) . ?
B1A O1B 1.350(5) . ?
B1A O2B 1.369(5) . ?
B2A O3A 1.346(5) . ?
B2A O4A 1.284(5) . ?
B2A O3B 1.338(4) . ?
B2A O4B 1.399(3) . ?
O1A C3A 1.462(5) . ?
O2A C4A 1.445(5) . ?
O3A C9A 1.475(7) . ?
O4A C10A 1.477(8) . ?
C3A C4A 1.549(6) . ?
C3A C7A 1.527(8) . ?
C3A C8A 1.547(8) . ?
C4A C5A 1.530(6) . ?
C4A C6A 1.527(7) . ?
C9A C10A 1.469(9) . ?
C9A C11A 1.519(12) . ?
C9A C12A 1.558(10) . ?
C10A C13A 1.493(14) . ?
C10A C14A 1.542(13) . ?
O1B C3B 1.451(7) . ?
O2B C4B 1.460(7) . ?
O3B C9B 1.472(4) . ?
O4B C10B 1.451(6) . ?
C3B C4B 1.523(8) . ?
C3B C5B 1.395(15) . ?
C3B C6B 1.522(16) . ?
C4B C7B 1.430(12) . ?
C4B C8B 1.522(15) . ?
C9B C10B 1.554(6) . ?
C9B C11B 1.509(6) . ?
C9B C12B 1.527(6) . ?
C10B C13B 1.559(7) . ?
C10B C14B 1.495(7) . ?
Si1C C1C 1.880(2) . ?
Si1C C15C 1.867(2) . ?
Si1C C16C 1.865(2) . ?
Si1C C17C 1.893(2) . ?
C1C C2C 1.342(3) . ?
C1C B1C 1.564(3) . ?
C2C B2C 1.563(3) . ?
C17C C18C 1.503(3) . ?
C18C C19C 1.386(3) . ?
C18C C23C 1.377(4) . ?
C19C C20C 1.370(5) . ?
C20C C21C 1.349(7) . ?
C21C C22C 1.374(7) . ?
C22C C23C 1.383(5) . ?
B1C O1D 1.321(4) . ?
B1C O2D 1.297(5) . ?
B1C O1C 1.366(4) . ?
B1C O2C 1.392(4) . ?
B2C O3C 1.293(4) . ?
B2C O4C 1.423(4) . ?
B2C O3D 1.235(5) . ?
B2C O4D 1.396(5) . ?
O3C C9C 1.462(5) . ?
O4C C10C 1.471(5) . ?
O1D C3D 1.471(6) . ?
O2D C4D 1.488(7) . ?
C9C C10C 1.502(7) . ?
C9C C11C 1.622(11) . ?
C9C C12C 1.690(18) . ?
C10C C13C 1.507(7) . ?
C10C C14C 1.552(8) . ?
C3D C4D 1.522(8) . ?
C3D C5D 1.537(13) . ?
C3D C6D 1.540(11) . ?
C4D C7D 1.554(8) . ?
C4D C8D 1.522(9) . ?
O1C C3C 1.450(5) . ?
O2C C4C 1.434(5) . ?
O3D C9D 1.452(7) . ?
O4D C10D 1.442(7) . ?
C3C C4C 1.540(7) . ?
C3C C5C 1.500(10) . ?
C3C C6C 1.537(8) . ?
C4C C7C 1.556(8) . ?
C4C C8C 1.436(11) . ?
C9D C10D 1.535(8) . ?
C9D C11D 1.41(2) . ?
C9D C12D 1.462(12) . ?
C10D C13D 1.469(12) . ?
C10D C14D 1.461(15) . ?

loop_
_geom_torsion_atom_site_label_1
_geom_torsion_atom_site_label_2
_geom_torsion_atom_site_label_3
_geom_torsion_atom_site_label_4
_geom_torsion
_geom_torsion_site_symmetry_1
_geom_torsion_site_symmetry_2
_geom_torsion_site_symmetry_3
_geom_torsion_site_symmetry_4
_geom_torsion_publ_flag
Si1A C1A C2A B2A 174.46(18) . . . . ?
Si1A C1A B1A O1A -96.8(3) . . . . ?
Si1A C1A B1A O2A 70.8(3) . . . . ?
Si1A C1A B1A O1B -38.8(5) . . . . ?
Si1A C1A B1A O2B 137.5(4) . . . . ?
Si1A C17A C18A C19A 85.3(3) . . . . ?
Si1A C17A C18A C23A -92.2(3) . . . . ?
C1A Si1A C17A C18A 173.82(18) . . . . ?
C1A C2A B2A O3A -57.1(5) . . . . ?
C1A C2A B2A O4A 131.0(5) . . . . ?
C1A C2A B2A O3B 16.2(4) . . . . ?
C1A C2A B2A O4B -168.5(3) . . . . ?
C1A B1A O1A C3A 176.7(3) . . . . ?
C1A B1A O2A C4A -161.0(2) . . . . ?
C1A B1A O1B C3B 173.3(4) . . . . ?
C1A B1A O2B C4B 172.2(4) . . . . ?
C2A C1A B1A O1A 82.0(3) . . . . ?
C2A C1A B1A O2A -110.4(3) . . . . ?
C2A C1A B1A O1B 140.0(5) . . . . ?
C2A C1A B1A O2B -43.7(5) . . . . ?
C2A B2A O3A C9A -158.0(4) . . . . ?
C2A B2A O4A C10A 179.5(5) . . . . ?
C2A B2A O3B C9B -169.8(3) . . . . ?
C2A B2A O4B C10B -172.5(3) . . . . ?
C15A Si1A C1A C2A -124.3(2) . . . . ?
C15A Si1A C1A B1A 54.49(19) . . . . ?
C15A Si1A C17A C18A 54.6(2) . . . . ?
C16A Si1A C1A C2A -4.5(2) . . . . ?
C16A Si1A C1A B1A 174.31(18) . . . . ?
C16A Si1A C17A C18A -64.7(2) . . . . ?
C17A Si1A C1A C2A 115.7(2) . . . . ?
C17A Si1A C1A B1A -65.43(19) . . . . ?
C17A C18A C19A C20A -176.7(3) . . . . ?
C17A C18A C23A C22A 178.1(3) . . . . ?
C18A C19A C20A C21A -1.4(6) . . . . ?
C19A C18A C23A C22A 0.6(4) . . . . ?
C19A C20A C21A C22A 0.5(6) . . . . ?
C20A C21A C22A C23A 0.9(5) . . . . ?
C21A C22A C23A C18A -1.5(4) . . . . ?
C23A C18A C19A C20A 0.8(5) . . . . ?
B1A C1A C2A B2A -4.3(4) . . . . ?
B1A O1A C3A C4A -19.8(4) . . . . ?
B1A O1A C3A C7A -147.3(5) . . . . ?
B1A O1A C3A C8A 96.4(4) . . . . ?
B1A O2A C4A C3A -19.2(4) . . . . ?
B1A O2A C4A C5A -142.1(4) . . . . ?
B1A O2A C4A C6A 97.8(4) . . . . ?
B1A O1B C3B C4B 15.3(8) . . . . ?
B1A O1B C3B C5B 140.2(10) . . . . ?
B1A O1B C3B C6B -106.8(11) . . . . ?
B1A O2B C4B C3B 19.9(8) . . . . ?
B1A O2B C4B C7B 145.3(10) . . . . ?
B1A O2B C4B C8B -98.2(10) . . . . ?
B2A O3A C9A C10A -29.7(7) . . . . ?
B2A O3A C9A C11A 88.8(8) . . . . ?
B2A O3A C9A C12A -149.2(6) . . . . ?
B2A O4A C10A C9A -25.7(9) . . . . ?
B2A O4A C10A C13A 95.0(9) . . . . ?
B2A O4A C10A C14A -144.7(9) . . . . ?
B2A O3B C9B C10B -24.7(4) . . . . ?
B2A O3B C9B C11B 95.0(4) . . . . ?
B2A O3B C9B C12B -147.3(3) . . . . ?
B2A O4B C10B C9B -18.2(4) . . . . ?
B2A O4B C10B C13B 98.8(4) . . . . ?
B2A O4B C10B C14B -141.2(4) . . . . ?
O1A B1A O2A C4A 7.2(4) . . . . ?
O1A C3A C4A O2A 23.9(4) . . . . ?
O1A C3A C4A C5A 142.0(4) . . . . ?
O1A C3A C4A C6A -91.9(4) . . . . ?
O2A B1A O1A C3A 9.1(4) . . . . ?
O3A B2A O4A C10A 7.2(9) . . . . ?
O3A C9A C10A O4A 32.6(8) . . . . ?
O3A C9A C10A C13A -82.3(7) . . . . ?
O3A C9A C10A C14A 146.9(7) . . . . ?
O4A B2A O3A C9A 14.7(7) . . . . ?
C7A C3A C4A O2A 146.0(6) . . . . ?
C7A C3A C4A C5A -95.9(7) . . . . ?
C7A C3A C4A C6A 30.1(7) . . . . ?
C8A C3A C4A O2A -89.1(5) . . . . ?
C8A C3A C4A C5A 29.0(6) . . . . ?
C8A C3A C4A C6A 155.0(5) . . . . ?
C11A C9A C10A O4A -83.3(8) . . . . ?
C11A C9A C10A C13A 161.8(6) . . . . ?
C11A C9A C10A C14A 31.1(9) . . . . ?
C12A C9A C10A O4A 147.5(7) . . . . ?
C12A C9A C10A C13A 32.6(9) . . . . ?
C12A C9A C10A C14A -98.1(9) . . . . ?
O1B B1A O2B C4B -11.0(7) . . . . ?
O1B C3B C4B O2B -19.9(7) . . . . ?
O1B C3B C4B C7B -137.4(10) . . . . ?
O1B C3B C4B C8B 96.5(11) . . . . ?
O2B B1A O1B C3B -3.5(8) . . . . ?
O3B B2A O4B C10B 3.3(4) . . . . ?
O3B C9B C10B O4B 25.6(4) . . . . ?
O3B C9B C10B C13B -88.9(4) . . . . ?
O3B C9B C10B C14B 145.7(4) . . . . ?
O4B B2A O3B C9B 14.4(4) . . . . ?
C5B C3B C4B O2B -131.5(12) . . . . ?
C5B C3B C4B C7B 111.0(14) . . . . ?
C5B C3B C4B C8B -15.1(16) . . . . ?
C6B C3B C4B O2B 99.3(11) . . . . ?
C6B C3B C4B C7B -18.2(14) . . . . ?
C6B C3B C4B C8B -144.2(14) . . . . ?
C11B C9B C10B O4B -88.7(5) . . . . ?
C11B C9B C10B C13B 156.8(4) . . . . ?
C11B C9B C10B C14B 31.4(6) . . . . ?
C12B C9B C10B O4B 141.5(4) . . . . ?
C12B C9B C10B C13B 27.0(6) . . . . ?
C12B C9B C10B C14B -98.3(5) . . . . ?
Si1C C1C C2C B2C -175.34(19) . . . . ?
Si1C C1C B1C O1D 95.3(3) . . . . ?
Si1C C1C B1C O2D -74.7(3) . . . . ?
Si1C C1C B1C O1C -164.1(3) . . . . ?
Si1C C1C B1C O2C 9.8(4) . . . . ?
Si1C C17C C18C C19C 92.2(3) . . . . ?
Si1C C17C C18C C23C -85.2(3) . . . . ?
C1C Si1C C17C C18C -174.25(17) . . . . ?
C1C C2C B2C O3C -113.2(4) . . . . ?
C1C C2C B2C O4C 71.8(4) . . . . ?
C1C C2C B2C O3D -9.9(6) . . . . ?
C1C C2C B2C O4D -178.2(4) . . . . ?
C1C B1C O1D C3D 178.6(3) . . . . ?
C1C B1C O2D C4D 161.9(3) . . . . ?
C1C B1C O1C C3C 173.6(3) . . . . ?
C1C B1C O2C C4C 172.6(3) . . . . ?
C2C C1C B1C O1D -84.0(4) . . . . ?
C2C C1C B1C O2D 106.1(4) . . . . ?
C2C C1C B1C O1C 16.6(4) . . . . ?
C2C C1C B1C O2C -169.4(3) . . . . ?
C2C B2C O3C C9C 177.5(4) . . . . ?
C2C B2C O4C C10C 162.0(3) . . . . ?
C2C B2C O3D C9D 177.3(4) . . . . ?
C2C B2C O4D C10D 175.7(4) . . . . ?
C15C Si1C C1C C2C 2.9(2) . . . . ?
C15C Si1C C1C B1C -176.35(17) . . . . ?
C15C Si1C C17C C18C 64.8(2) . . . . ?
C16C Si1C C1C C2C 123.3(2) . . . . ?
C16C Si1C C1C B1C -56.00(19) . . . . ?
C16C Si1C C17C C18C -54.8(2) . . . . ?
C17C Si1C C1C C2C -116.8(2) . . . . ?
C17C Si1C C1C B1C 63.99(19) . . . . ?
C17C C18C C19C C20C -178.0(3) . . . . ?
C17C C18C C23C C22C 177.2(3) . . . . ?
C18C C19C C20C C21C 0.9(5) . . . . ?
C19C C18C C23C C22C -0.3(5) . . . . ?
C19C C20C C21C C22C -0.6(6) . . . . ?
C20C C21C C22C C23C -0.2(6) . . . . ?
C21C C22C C23C C18C 0.6(6) . . . . ?
C23C C18C C19C C20C -0.4(4) . . . . ?
B1C C1C C2C B2C 3.9(4) . . . . ?
B1C O1D C3D C4D 25.0(5) . . . . ?
B1C O1D C3D C5D 146.4(6) . . . . ?
B1C O1D C3D C6D -95.6(7) . . . . ?
B1C O2D C4D C3D 23.6(5) . . . . ?
B1C O2D C4D C7D 144.0(5) . . . . ?
B1C O2D C4D C8D -96.5(5) . . . . ?
B1C O1C C3C C4C 13.0(5) . . . . ?
B1C O1C C3C C5C 135.2(6) . . . . ?
B1C O1C C3C C6C -103.7(5) . . . . ?
B1C O2C C4C C3C 19.7(5) . . . . ?
B1C O2C C4C C7C 143.0(5) . . . . ?
B1C O2C C4C C8C -106.0(8) . . . . ?
B2C O3C C9C C10C 24.3(6) . . . . ?
B2C O3C C9C C11C 141.1(5) . . . . ?
B2C O3C C9C C12C -91.0(9) . . . . ?
B2C O4C C10C C9C 27.7(5) . . . . ?
B2C O4C C10C C13C 152.3(5) . . . . ?
B2C O4C C10C C14C -91.2(4) . . . . ?
B2C O3D C9D C10D 15.0(8) . . . . ?
B2C O3D C9D C11D 125.4(10) . . . . ?
B2C O3D C9D C12D -110.3(8) . . . . ?
B2C O4D C10D C9D 3.9(8) . . . . ?
B2C O4D C10D C13D 126.7(7) . . . . ?
B2C O4D C10D C14D -111.3(10) . . . . ?
O3C B2C O4C C10C -13.8(4) . . . . ?
O3C C9C C10C O4C -31.0(6) . . . . ?
O3C C9C C10C C13C -148.7(5) . . . . ?
O3C C9C C10C C14C 82.7(6) . . . . ?
O4C B2C O3C C9C -7.0(5) . . . . ?
O1D B1C O2D C4D -8.5(6) . . . . ?
O1D C3D C4D O2D -29.0(5) . . . . ?
O1D C3D C4D C7D -143.2(5) . . . . ?
O1D C3D C4D C8D 85.5(6) . . . . ?
O2D B1C O1D C3D -11.4(6) . . . . ?
C11C C9C C10C O4C -143.7(5) . . . . ?
C11C C9C C10C C13C 98.6(7) . . . . ?
C11C C9C C10C C14C -29.9(7) . . . . ?
C12C C9C C10C O4C 88.6(8) . . . . ?
C12C C9C C10C C13C -29.1(9) . . . . ?
C12C C9C C10C C14C -157.7(8) . . . . ?
C5D C3D C4D O2D -140.9(8) . . . . ?
C5D C3D C4D C7D 104.9(9) . . . . ?
C5D C3D C4D C8D -26.4(9) . . . . ?
C6D C3D C4D O2D 83.7(6) . . . . ?
C6D C3D C4D C7D -30.6(8) . . . . ?
C6D C3D C4D C8D -161.9(6) . . . . ?
O1C B1C O2C C4C -12.6(5) . . . . ?
O1C C3C C4C O2C -19.2(5) . . . . ?
O1C C3C C4C C7C -136.8(6) . . . . ?
O1C C3C C4C C8C 105.6(9) . . . . ?
O2C B1C O1C C3C -1.1(5) . . . . ?
O3D B2C O4D C10D 5.7(8) . . . . ?
O3D C9D C10D O4D -10.4(8) . . . . ?
O3D C9D C10D C13D -128.8(8) . . . . ?
O3D C9D C10D C14D 105.3(8) . . . . ?
O4D B2C O3D C9D -13.6(8) . . . . ?
C5C C3C C4C O2C -139.8(6) . . . . ?
C5C C3C C4C C7C 102.6(8) . . . . ?
C5C C3C C4C C8C -14.9(11) . . . . ?
C6C C3C C4C O2C 91.6(5) . . . . ?
C6C C3C C4C C7C -26.0(7) . . . . ?
C6C C3C C4C C8C -143.6(9) . . . . ?
C11D C9D C10D O4D -116.8(10) . . . . ?
C11D C9D C10D C13D 124.8(11) . . . . ?
C11D C9D C10D C14D -1.0(12) . . . . ?
C12D C9D C10D O4D 110.4(10) . . . . ?
C12D C9D C10D C13D -8.0(12) . . . . ?
C12D C9D C10D C14D -133.9(11) . . . . ?

loop_
_twin_individual_id
_twin_individual_mass_fraction_refined
1 0.7180(13)
2 0.2820(13)
